data_7052484
loop_
_publ_author_name
'Congreve, Aileen'
'Kataky, Ritu'
'Knell, Mark'
'Parker, David'
'Puschmann, Horst'
'Senanayake, Kanthi'
'Wylie, Lisa'

_publ_section_title
;
 Examination of cobalt, nickel, copper and zinc(ii) complex geometry
 and binding affinity in aqueous media using simple pyridylsulfonamide
 ligands
;
_journal_coden_ASTM NJCHE5
_journal_issue 1
_journal_name_full 'New Journal of Chemistry'
_journal_page_first 98
_journal_page_last 106
_journal_paper_doi 10.1039/b206279h
_journal_volume 27
_journal_year 2003
_chemical_formula_sum 'C18 H24 F6 N4 Ni O6 S2'
_chemical_formula_weight 629.24
_space_group_IT_number 61
_symmetry_cell_setting orthorhombic
_symmetry_space_group_name_Hall '-P 2ac 2ab'
_symmetry_space_group_name_H-M 'P b c a'
_atom_sites_solution_hydrogens geom
_atom_sites_solution_primary direct
_atom_sites_solution_secondary difmap
_audit_creation_method SHELXL-97
_cell_angle_alpha 90
_cell_angle_beta 90
_cell_angle_gamma 90
_cell_formula_units_Z 8
_cell_length_a 10.4583(14)
_cell_length_b 16.052(2)
_cell_length_c 29.546(4)
_cell_measurement_reflns_used 6328
_cell_measurement_temperature 100(2)
_cell_measurement_theta_max 28.49
_cell_measurement_theta_min 2.42
_cell_volume 4960.1(11)
_computing_cell_refinement 'SMART-NT V5.0 (Bruker, 1998)'
_computing_data_collection 'SMART-NT V5.0 (Bruker, 1998)'
_computing_data_reduction 'SMART-NT V5.0 (Bruker, 1998)'
_computing_molecular_graphics 'Bruker SHELXTL'
_computing_publication_material 'Bruker SHELXTL'
_computing_structure_refinement 'SHELXL-93 (Sheldrick, 1993)'
_computing_structure_solution 'SHELXS-97 (Sheldrick, 1997)'
_diffrn_ambient_temperature 100(2)
_diffrn_detector_area_resol_mean 8
_diffrn_measured_fraction_theta_full 0.998
_diffrn_measured_fraction_theta_max 0.998
_diffrn_measurement_device_type 'Bruker SMART CCD 1K area detector'
_diffrn_measurement_method \w-scans
_diffrn_radiation_monochromator graphite
_diffrn_radiation_source 'fine-focus sealed tube'
_diffrn_radiation_type MoK\a
_diffrn_radiation_wavelength 0.71073
_diffrn_reflns_av_R_equivalents 0.0467
_diffrn_reflns_av_sigmaI/netI 0.0242
_diffrn_reflns_limit_h_max 14
_diffrn_reflns_limit_h_min -14
_diffrn_reflns_limit_k_max 21
_diffrn_reflns_limit_k_min -21
_diffrn_reflns_limit_l_max 39
_diffrn_reflns_limit_l_min -39
_diffrn_reflns_number 55495
_diffrn_reflns_theta_full 28.51
_diffrn_reflns_theta_max 28.51
_diffrn_reflns_theta_min 1.38
_exptl_absorpt_coefficient_mu 1.038
_exptl_absorpt_correction_T_max 0.920
_exptl_absorpt_correction_T_min 0.812
_exptl_absorpt_correction_type multi-scan
_exptl_absorpt_process_details 'SADABS (G.M.Sheldrick, 1998)'
_exptl_crystal_colour clear_light_blue
_exptl_crystal_density_diffrn 1.685
_exptl_crystal_density_meas ?
_exptl_crystal_density_method .
_exptl_crystal_description plate
_exptl_crystal_F_000 2576
_exptl_crystal_size_max 0.15
_exptl_crystal_size_mid 0.10
_exptl_crystal_size_min 0.08
_refine_diff_density_max 2.259
_refine_diff_density_min -0.838
_refine_diff_density_rms 0.129
_refine_ls_extinction_method none
_refine_ls_goodness_of_fit_ref 1.066
_refine_ls_hydrogen_treatment mixed
_refine_ls_matrix_type full
_refine_ls_number_parameters 342
_refine_ls_number_reflns 6285
_refine_ls_number_restraints 2
_refine_ls_restrained_S_all 1.066
_refine_ls_R_factor_all 0.0740
_refine_ls_R_factor_gt 0.0619
_refine_ls_shift/su_max 0.001
_refine_ls_shift/su_mean 0.000
_refine_ls_structure_factor_coef Fsqd
_refine_ls_weighting_details 'calc w=1/[\s^2^(Fo^2^)+(0.0671P)^2^+28.7426P] where P=(Fo^2^+2Fc^2^)/3'
_refine_ls_weighting_scheme calc
_refine_ls_wR_factor_gt 0.1589
_refine_ls_wR_factor_ref 0.1676
_reflns_number_gt 5268
_reflns_number_total 6285
_reflns_threshold_expression >2sigma(I)
_cod_data_source_file b206279h.txt
_cod_data_source_block NiL2
_cod_depositor_comments
;
The following automatic conversions were performed:
'_symmetry_cell_setting' value 'Orthorhombic' changed to 'orthorhombic'
according to '/home/saulius/struct/CIF-dictionaries/cif_core.dic'
dictionary named 'cif_core.dic' version 2.4.1 from 2010-06-29.

Automatic conversion script
Id: cif_fix_enum 1527 2010-12-29 10:47:43Z saulius 

2018-01-14
Z value and formula fixed to values more according to usual
chemical conventions.                 miguel
;
_cod_original_sg_symbol_H-M Pbca
_cod_original_formula_sum 'C14.40 H19.20 F4.80 N3.20 Ni0.80 O4.80 S1.60'
_cod_original_formula_units_Z 10
_cod_original_formula_weight 503.39
_cod_database_code 7052484

loop_
_symmetry_equiv_pos_as_xyz
'x, y, z'
'-x+1/2, -y, z+1/2'
'-x, y+1/2, -z+1/2'
'x+1/2, -y+1/2, -z'
'-x, -y, -z'
'x-1/2, y, -z-1/2'
'x, -y-1/2, z-1/2'
'-x-1/2, y-1/2, z'

loop_
_atom_site_label
_atom_site_type_symbol
_atom_site_fract_x
_atom_site_fract_y
_atom_site_fract_z
_atom_site_U_iso_or_equiv
_atom_site_adp_type
_atom_site_occupancy
_atom_site_symmetry_multiplicity
_atom_site_calc_flag
_atom_site_refinement_flags
_atom_site_disorder_assembly
_atom_site_disorder_group
Ni1 Ni 0.78925(4) 0.15613(3) 0.369924(16) 0.01432(13) Uani 1 1 d . . .
S11 S 1.00171(9) 0.00995(6) 0.34547(3) 0.0188(2) Uani 1 1 d . . .
S21 S 0.49649(9) 0.21068(7) 0.40063(3) 0.0222(2) Uani 1 1 d . . .
F11 F 1.2231(3) 0.0653(2) 0.31697(12) 0.0462(8) Uani 1 1 d . . .
F12 F 1.2366(3) -0.04197(19) 0.36135(11) 0.0394(7) Uani 1 1 d . . .
F13 F 1.1917(3) 0.0781(2) 0.38988(12) 0.0444(8) Uani 1 1 d . . .
F21 F 0.3339(3) 0.1631(2) 0.46377(10) 0.0419(7) Uani 1 1 d . . .
F22 F 0.5046(3) 0.22181(17) 0.48919(9) 0.0352(6) Uani 1 1 d . . .
F23 F 0.5123(3) 0.09596(17) 0.46363(10) 0.0365(6) Uani 1 1 d . . .
N11 N 0.7763(3) 0.21444(19) 0.30685(11) 0.0169(6) Uani 1 1 d . . .
N12 N 0.9403(3) 0.0958(2) 0.33487(11) 0.0191(6) Uani 1 1 d . . .
N21 N 0.8946(3) 0.2540(2) 0.39530(11) 0.0167(6) Uani 1 1 d . . .
N22 N 0.6421(3) 0.2271(2) 0.39901(12) 0.0217(7) Uani 1 1 d . . .
O11 O 1.0014(3) -0.04936(19) 0.30901(11) 0.0305(7) Uani 1 1 d . . .
O12 O 0.9620(3) -0.01986(17) 0.38906(10) 0.0240(6) Uani 1 1 d . . .
O21 O 0.4178(3) 0.2854(2) 0.39877(13) 0.0363(8) Uani 1 1 d . . .
O22 O 0.4624(3) 0.1428(2) 0.37172(11) 0.0326(7) Uani 1 1 d . . .
C11 C 0.6909(4) 0.2745(2) 0.29616(14) 0.0204(7) Uani 1 1 d . . .
H11B H 0.6320 0.2923 0.3186 0.025 Uiso 1 1 calc R . .
C12 C 0.6860(4) 0.3111(3) 0.25401(15) 0.0273(9) Uani 1 1 d . . .
H12B H 0.6253 0.3535 0.2477 0.033 Uiso 1 1 calc R . .
C13 C 0.7714(4) 0.2848(3) 0.22078(14) 0.0284(9) Uani 1 1 d . . .
H13A H 0.7693 0.3086 0.1913 0.034 Uiso 1 1 calc R . .
C14 C 0.8595(4) 0.2234(3) 0.23147(13) 0.0232(8) Uani 1 1 d . . .
H14A H 0.9186 0.2041 0.2094 0.028 Uiso 1 1 calc R . .
C15 C 0.8597(4) 0.1905(2) 0.27501(13) 0.0181(7) Uani 1 1 d . . .
C16 C 0.9576(4) 0.1249(3) 0.28768(14) 0.0254(8) Uani 1 1 d . . .
H16A H 0.9497 0.0769 0.2668 0.030 Uiso 1 1 calc R . .
H16B H 1.0446 0.1484 0.2842 0.030 Uiso 1 1 calc R . .
C17 C 1.1732(4) 0.0293(3) 0.35415(16) 0.0281(9) Uani 1 1 d . . .
C21 C 1.0242(3) 0.2599(2) 0.39181(13) 0.0188(7) Uani 1 1 d . . .
H21B H 1.0707 0.2142 0.3797 0.023 Uiso 1 1 calc R . .
C22 C 1.0896(4) 0.3298(2) 0.40526(14) 0.0206(7) Uani 1 1 d . . .
H22B H 1.1802 0.3316 0.4034 0.025 Uiso 1 1 calc R . .
C23 C 1.0222(4) 0.3978(2) 0.42156(14) 0.0215(8) Uani 1 1 d . . .
H23A H 1.0655 0.4475 0.4299 0.026 Uiso 1 1 calc R . .
C24 C 0.8904(4) 0.3920(2) 0.42557(14) 0.0218(8) Uani 1 1 d . . .
H24A H 0.8421 0.4377 0.4368 0.026 Uiso 1 1 calc R . .
C25 C 0.8297(4) 0.3185(2) 0.41298(13) 0.0190(7) Uani 1 1 d . . .
C26 C 0.6867(4) 0.3076(3) 0.41853(17) 0.0275(9) Uani 1 1 d . . .
H26A H 0.6647 0.3095 0.4511 0.033 Uiso 1 1 calc R . .
H26B H 0.6419 0.3542 0.4033 0.033 Uiso 1 1 calc R . .
C27 C 0.4594(4) 0.1706(3) 0.45702(14) 0.0253(8) Uani 1 1 d . . .
O31 O 0.6721(3) 0.05413(19) 0.35054(10) 0.0246(6) Uani 1 1 d D . .
O41 O 0.8002(3) 0.08564(18) 0.42970(9) 0.0207(6) Uani 1 1 d D . .
C31 C 0.6646(4) 0.0192(3) 0.30595(14) 0.0257(8) Uani 1 1 d . . .
H31A H 0.7493 -0.0031 0.2972 0.031 Uiso 1 1 calc R . .
H31B H 0.6411 0.0634 0.2841 0.031 Uiso 1 1 calc R . .
C32 C 0.5666(4) -0.0498(3) 0.30404(15) 0.0291(9) Uani 1 1 d . . .
H32A H 0.5635 -0.0727 0.2733 0.044 Uiso 1 1 calc R . .
H32B H 0.4824 -0.0275 0.3121 0.044 Uiso 1 1 calc R . .
H32C H 0.5903 -0.0938 0.3254 0.044 Uiso 1 1 calc R . .
C41 C 0.8464(4) 0.1157(3) 0.47277(14) 0.0263(9) Uani 1 1 d . . .
H41A H 0.7986 0.1665 0.4813 0.032 Uiso 1 1 calc R . .
H41B H 0.9379 0.1307 0.4700 0.032 Uiso 1 1 calc R . .
C42 C 0.8307(5) 0.0508(4) 0.50921(15) 0.0358(11) Uani 1 1 d . . .
H42A H 0.8624 0.0730 0.5380 0.054 Uiso 1 1 calc R . .
H42B H 0.8795 0.0009 0.5011 0.054 Uiso 1 1 calc R . .
H42C H 0.7400 0.0364 0.5122 0.054 Uiso 1 1 calc R . .
H41 H 0.855(6) 0.049(4) 0.424(3) 0.08(3) Uiso 1 1 d D . .
H31 H 0.598(3) 0.068(4) 0.359(2) 0.06(2) Uiso 1 1 d D . .

loop_
_atom_site_aniso_label
_atom_site_aniso_U_11
_atom_site_aniso_U_22
_atom_site_aniso_U_33
_atom_site_aniso_U_23
_atom_site_aniso_U_13
_atom_site_aniso_U_12
Ni1 0.0141(2) 0.0136(2) 0.0153(2) 0.00128(17) 0.00075(16) 0.00105(16)
S11 0.0190(4) 0.0155(4) 0.0218(4) -0.0007(3) -0.0012(3) 0.0007(3)
S21 0.0120(4) 0.0378(6) 0.0167(4) 0.0031(4) 0.0009(3) -0.0004(4)
F11 0.0216(13) 0.0559(19) 0.061(2) 0.0256(16) 0.0107(13) 0.0005(13)
F12 0.0281(14) 0.0364(15) 0.0536(18) 0.0091(13) -0.0063(13) 0.0141(12)
F13 0.0316(15) 0.0442(17) 0.058(2) -0.0140(15) -0.0196(14) -0.0011(13)
F21 0.0272(14) 0.060(2) 0.0383(16) 0.0025(14) 0.0141(12) -0.0059(13)
F22 0.0500(17) 0.0341(14) 0.0215(12) -0.0081(11) 0.0024(12) -0.0035(13)
F23 0.0502(17) 0.0245(13) 0.0347(15) 0.0026(11) 0.0085(13) 0.0028(12)
N11 0.0162(14) 0.0157(14) 0.0187(15) 0.0013(12) -0.0011(11) 0.0018(11)
N12 0.0197(15) 0.0176(15) 0.0200(15) 0.0011(12) -0.0013(12) 0.0041(12)
N21 0.0125(13) 0.0167(14) 0.0210(15) 0.0021(12) -0.0008(11) 0.0023(11)
N22 0.0133(14) 0.0232(16) 0.0286(17) 0.0013(13) 0.0026(13) 0.0022(12)
O11 0.0361(17) 0.0248(15) 0.0308(16) -0.0078(13) -0.0043(13) 0.0059(13)
O12 0.0286(15) 0.0166(13) 0.0268(15) 0.0071(11) 0.0035(12) 0.0035(11)
O21 0.0180(14) 0.0428(19) 0.048(2) 0.0121(16) 0.0036(14) 0.0081(14)
O22 0.0201(14) 0.054(2) 0.0239(15) -0.0091(14) 0.0011(12) -0.0075(14)
C11 0.0168(17) 0.0184(17) 0.0261(19) 0.0012(15) 0.0012(14) 0.0015(14)
C12 0.026(2) 0.026(2) 0.029(2) 0.0048(17) -0.0070(17) 0.0055(16)
C13 0.031(2) 0.034(2) 0.0206(19) 0.0105(17) -0.0040(16) -0.0014(18)
C14 0.0225(19) 0.031(2) 0.0161(17) 0.0034(15) 0.0018(14) 0.0002(16)
C15 0.0165(16) 0.0193(17) 0.0185(17) -0.0012(14) -0.0014(14) -0.0008(14)
C16 0.028(2) 0.029(2) 0.0186(18) 0.0064(16) 0.0054(16) 0.0083(17)
C17 0.0221(19) 0.026(2) 0.037(2) 0.0064(18) -0.0026(17) 0.0032(16)
C21 0.0135(16) 0.0182(17) 0.0247(18) 0.0004(14) -0.0007(14) 0.0005(13)
C22 0.0151(17) 0.0209(18) 0.0258(19) 0.0001(15) -0.0012(14) -0.0023(14)
C23 0.0230(18) 0.0175(17) 0.0241(19) -0.0019(14) -0.0010(15) -0.0020(14)
C24 0.0244(19) 0.0183(17) 0.0227(18) -0.0010(14) 0.0024(15) 0.0036(15)
C25 0.0174(17) 0.0209(17) 0.0189(17) 0.0045(14) 0.0014(14) 0.0038(14)
C26 0.0197(19) 0.0199(19) 0.043(3) -0.0039(17) 0.0051(17) 0.0020(15)
C27 0.027(2) 0.026(2) 0.0235(19) -0.0013(16) 0.0039(16) -0.0018(16)
O31 0.0293(16) 0.0258(15) 0.0188(14) -0.0023(11) -0.0027(12) -0.0067(12)
O41 0.0233(14) 0.0222(14) 0.0167(13) 0.0031(11) -0.0037(11) -0.0025(11)
C31 0.0249(19) 0.035(2) 0.0168(18) -0.0024(16) -0.0013(15) -0.0073(17)
C32 0.029(2) 0.033(2) 0.025(2) -0.0063(17) 0.0017(17) -0.0102(18)
C41 0.031(2) 0.028(2) 0.0200(19) -0.0022(16) -0.0066(16) 0.0020(17)
C42 0.034(2) 0.054(3) 0.019(2) 0.005(2) -0.0020(18) 0.006(2)

loop_
_atom_type_symbol
_atom_type_description
_atom_type_scat_dispersion_real
_atom_type_scat_dispersion_imag
_atom_type_scat_source
C C 0.0033 0.0016 'International Tables Vol C Tables 4.2.6.8 and 6.1.1.4'
H H 0.0000 0.0000 'International Tables Vol C Tables 4.2.6.8 and 6.1.1.4'
N N 0.0061 0.0033 'International Tables Vol C Tables 4.2.6.8 and 6.1.1.4'
O O 0.0106 0.0060 'International Tables Vol C Tables 4.2.6.8 and 6.1.1.4'
F F 0.0171 0.0103 'International Tables Vol C Tables 4.2.6.8 and 6.1.1.4'
S S 0.1246 0.1234 'International Tables Vol C Tables 4.2.6.8 and 6.1.1.4'
Ni Ni 0.3393 1.1124 'International Tables Vol C Tables 4.2.6.8 and 6.1.1.4'

loop_
_geom_angle_atom_site_label_1
_geom_angle_atom_site_label_2
_geom_angle_atom_site_label_3
_geom_angle
_geom_angle_site_symmetry_1
_geom_angle_site_symmetry_3
_geom_angle_publ_flag
N21 Ni1 N11 91.01(12) . . ?
N21 Ni1 N22 80.18(13) . . ?
N11 Ni1 N22 94.27(13) . . ?
N21 Ni1 O41 94.33(12) . . ?
N11 Ni1 O41 174.01(12) . . ?
N22 Ni1 O41 89.32(13) . . ?
N21 Ni1 N12 97.31(13) . . ?
N11 Ni1 N12 79.48(12) . . ?
N22 Ni1 N12 173.27(13) . . ?
O41 Ni1 N12 97.12(12) . . ?
N21 Ni1 O31 174.06(12) . . ?
N11 Ni1 O31 93.87(12) . . ?
N22 Ni1 O31 96.06(13) . . ?
O41 Ni1 O31 80.97(11) . . ?
N12 Ni1 O31 86.92(13) . . ?
O12 S11 O11 116.81(19) . . ?
O12 S11 N12 110.94(18) . . ?
O11 S11 N12 115.85(19) . . ?
O12 S11 C17 102.3(2) . . ?
O11 S11 C17 102.6(2) . . ?
N12 S11 C17 106.36(19) . . ?
O22 S21 O21 117.7(2) . . ?
O22 S21 N22 110.91(19) . . ?
O21 S21 N22 114.5(2) . . ?
O22 S21 C27 102.9(2) . . ?
O21 S21 C27 101.8(2) . . ?
N22 S21 C27 107.3(2) . . ?
C15 N11 C11 118.1(3) . . ?
C15 N11 Ni1 117.1(2) . . ?
C11 N11 Ni1 124.8(3) . . ?
C16 N12 S11 114.8(3) . . ?
C16 N12 Ni1 114.0(2) . . ?
S11 N12 Ni1 127.90(19) . . ?
C25 N21 C21 118.6(3) . . ?
C25 N21 Ni1 117.3(3) . . ?
C21 N21 Ni1 123.9(3) . . ?
C26 N22 S21 116.4(3) . . ?
C26 N22 Ni1 113.6(2) . . ?
S21 N22 Ni1 130.0(2) . . ?
N11 C11 C12 122.7(4) . . ?
C11 C12 C13 119.0(4) . . ?
C14 C13 C12 118.7(4) . . ?
C13 C14 C15 118.9(4) . . ?
N11 C15 C14 122.7(4) . . ?
N11 C15 C16 117.8(3) . . ?
C14 C15 C16 119.6(3) . . ?
N12 C16 C15 111.6(3) . . ?
F13 C17 F12 107.8(4) . . ?
F13 C17 F11 109.8(4) . . ?
F12 C17 F11 107.7(4) . . ?
F13 C17 S11 110.7(3) . . ?
F12 C17 S11 111.2(3) . . ?
F11 C17 S11 109.7(3) . . ?
N21 C21 C22 122.0(4) . . ?
C21 C22 C23 119.4(4) . . ?
C22 C23 C24 118.9(4) . . ?
C23 C24 C25 119.2(4) . . ?
N21 C25 C24 121.8(4) . . ?
N21 C25 C26 116.9(4) . . ?
C24 C25 C26 121.3(4) . . ?
N22 C26 C25 111.5(3) . . ?
F21 C27 F23 107.8(4) . . ?
F21 C27 F22 107.2(4) . . ?
F23 C27 F22 107.5(4) . . ?
F21 C27 S21 112.2(3) . . ?
F23 C27 S21 111.2(3) . . ?
F22 C27 S21 110.8(3) . . ?
C31 O31 Ni1 125.5(2) . . ?
C41 O41 Ni1 125.4(2) . . ?
O31 C31 C32 111.0(3) . . ?
O41 C41 C42 111.3(4) . . ?

loop_
_geom_bond_atom_site_label_1
_geom_bond_atom_site_label_2
_geom_bond_distance
_geom_bond_site_symmetry_2
_geom_bond_publ_flag
Ni1 N21 2.060(3) . ?
Ni1 N11 2.090(3) . ?
Ni1 N22 2.099(3) . ?
Ni1 O41 2.101(3) . ?
Ni1 N12 2.123(3) . ?
Ni1 O31 2.124(3) . ?
S11 O12 1.435(3) . ?
S11 O11 1.438(3) . ?
S11 N12 1.552(3) . ?
S11 C17 1.838(5) . ?
S21 O22 1.430(3) . ?
S21 O21 1.456(3) . ?
S21 N22 1.546(3) . ?
S21 C27 1.828(4) . ?
F11 C17 1.346(5) . ?
F12 C17 1.339(5) . ?
F13 C17 1.328(6) . ?
F21 C27 1.333(5) . ?
F22 C27 1.343(5) . ?
F23 C27 1.334(5) . ?
N11 C15 1.339(5) . ?
N11 C11 1.352(5) . ?
N12 C16 1.481(5) . ?
N21 C25 1.343(5) . ?
N21 C21 1.362(5) . ?
N22 C26 1.490(5) . ?
C11 C12 1.377(6) . ?
C12 C13 1.393(7) . ?
C13 C14 1.385(6) . ?
C14 C15 1.391(5) . ?
C15 C16 1.516(5) . ?
C21 C22 1.373(5) . ?
C22 C23 1.385(5) . ?
C23 C24 1.386(6) . ?
C24 C25 1.391(6) . ?
C25 C26 1.515(5) . ?
O31 C31 1.434(5) . ?
O41 C41 1.444(5) . ?
C31 C32 1.509(6) . ?
C41 C42 1.507(6) . ?

loop_
_cod_changelog_entry_id
_cod_changelog_entry_author
_cod_changelog_entry_date
_cod_changelog_entry_text
1 'Vaitkus, Antanas' 2022-04-22T19:20:00+03:00 'Updated bibliographic information.'
